data_7126650
loop_
_publ_author_name
'Yanagisawa, Junichi'
'Hiraoka, Tomoaki'
'Kobayashi, Fumiya'
'Saito, Daisuke'
'Yoshida, Masaki'
'Kato, Masako'
'Takeiri, Fumitaka'
'Kobayashi, Genki'
'Ohba, Masaaki'
'Lindoy, Leonard F.'
'Ohtani, Ryo'
'Hayami, Shinya'

_publ_section_title
;
 Luminescent ionic liquid formed from a melted rhenium(v) cluster.
;
_journal_issue 57
_journal_name_full 'Chemical communications (Cambridge, England)'
_journal_page_first 7957
_journal_page_last 7960
_journal_paper_doi 10.1039/d0cc02937h
_journal_volume 56
_journal_year 2020
_chemical_formula_moiety 'C64 H88 N36 Re4'
_chemical_formula_sum 'C64 H88 N36 Re4'
_chemical_formula_weight 2106.47
_chemical_melting_point 489
_chemical_name_systematic EmImRe_173K
_space_group_crystal_system monoclinic
_space_group_IT_number 14
_space_group_name_Hall '-P 2ybc'
_space_group_name_H-M_alt 'P 1 21/c 1'
_atom_sites_solution_hydrogens geom
_atom_sites_solution_primary direct
_atom_sites_solution_secondary difmap
_audit_update_record
;
2020-04-09 deposited with the CCDC.	2020-06-08 downloaded from the CCDC.
;
_cell_angle_alpha 90.0000
_cell_angle_beta 108.894(2)
_cell_angle_gamma 90.0000
_cell_formula_units_Z 2
_cell_length_a 13.7177(2)
_cell_length_b 14.6965(2)
_cell_length_c 20.9142(4)
_cell_measurement_reflns_used 8814
_cell_measurement_temperature 173
_cell_measurement_theta_max 30.13
_cell_measurement_theta_min 2.48
_cell_volume 3989.17(12)
_computing_cell_refinement 'CrysAlisPro 1.171.39.45i (Rigaku OD, 2018)'
_computing_data_collection 'CrysAlisPro 1.171.39.45i (Rigaku OD, 2018)'
_computing_data_reduction 'CrysAlisPro 1.171.39.45i (Rigaku OD, 2018)'
_computing_molecular_graphics 'CrystalStructure 4.2.4'
_computing_publication_material 'CrystalStructure 4.2.4 (Rigaku, 2016)'
_computing_structure_refinement 'SHELXL Version 2014/7 (Sheldrick, 2008)'
_computing_structure_solution 'SHELXT Version 2014/5 (Sheldrick, 2014)'
_diffrn_ambient_temperature 173
_diffrn_detector_area_resol_mean 10.000
_diffrn_measured_fraction_theta_full 0.970
_diffrn_measured_fraction_theta_max 0.967
_diffrn_measurement_device_type 'Rigaku XtaLAB mini II'
_diffrn_measurement_method \w
_diffrn_radiation_type 'Mo K\a'
_diffrn_radiation_wavelength 0.71075
_diffrn_reflns_av_R_equivalents 0.0265
_diffrn_reflns_Laue_measured_fraction_full 0.970
_diffrn_reflns_Laue_measured_fraction_max 0.967
_diffrn_reflns_limit_h_max 16
_diffrn_reflns_limit_h_min -16
_diffrn_reflns_limit_k_max 13
_diffrn_reflns_limit_k_min -17
_diffrn_reflns_limit_l_max 25
_diffrn_reflns_limit_l_min -25
_diffrn_reflns_number 18686
_diffrn_reflns_point_group_measured_fraction_full 0.970
_diffrn_reflns_point_group_measured_fraction_max 0.967
_diffrn_reflns_theta_full 25.242
_diffrn_reflns_theta_max 25.680
_diffrn_reflns_theta_min 2.058
_diffrn_standards_number 0
_exptl_absorpt_coefficient_mu 6.114
_exptl_absorpt_correction_T_max 1.000
_exptl_absorpt_correction_T_min 0.671
_exptl_absorpt_correction_type multi-scan
_exptl_absorpt_process_details
;
CrysAlisPro 1.171.39.45i (Rigaku Oxford Diffraction, 2018)
Empirical absorption correction using spherical harmonics,
 implemented in SCALE3 ABSPACK scaling algorithm.
;
_exptl_crystal_colour nONE
_exptl_crystal_density_diffrn 1.754
_exptl_crystal_density_method 'not measured'
_exptl_crystal_description nONE
_exptl_crystal_F_000 2048.00
_exptl_crystal_preparation Luminescent
_exptl_crystal_recrystallization_method 'Re-crystallisation from solvent: Ethanol'
_refine_diff_density_max 1.17
_refine_diff_density_min -0.79
_refine_ls_goodness_of_fit_ref 1.200
_refine_ls_hydrogen_treatment constr
_refine_ls_number_parameters 477
_refine_ls_number_reflns 7325
_refine_ls_number_restraints 0
_refine_ls_R_factor_all 0.0419
_refine_ls_R_factor_gt 0.0270
_refine_ls_shift/su_max 0.001
_refine_ls_structure_factor_coef Fsqd
_refine_ls_weighting_details 'w = 1/[\s^2^(Fo^2^)+(0.0395P)^2^+2.8729P] where P=(Fo^2^+2Fc^2^)/3'
_refine_ls_weighting_scheme calc
_refine_ls_wR_factor_gt 0.0589
_refine_ls_wR_factor_ref 0.0836
_reflns_Friedel_coverage 0.000
_reflns_number_gt 6104
_reflns_number_total 7325
_reflns_threshold_expression F^2^>2.0\s(F^2^)
_cod_data_source_file d0cc02937h2.cif
_cod_data_source_block xcalibur_CCDC1
_cod_depositor_comments 'Adding full bibliography for 7126649--7126651.cif.'
_cod_database_code 7126650

loop_
_space_group_symop_id
_space_group_symop_operation_xyz
1 +X,+Y,+Z
2 -X,1/2+Y,1/2-Z
3 -X,-Y,-Z
4 +X,-1/2-Y,-1/2+Z

loop_
_atom_site_label
_atom_site_type_symbol
_atom_site_fract_x
_atom_site_fract_y
_atom_site_fract_z
_atom_site_U_iso_or_equiv
_atom_site_adp_type
_atom_site_occupancy
_atom_site_site_symmetry_order
_atom_site_calc_flag
_atom_site_refinement_flags_posn
_atom_site_refinement_flags_adp
_atom_site_refinement_flags_occupancy
_atom_site_disorder_assembly
_atom_site_disorder_group
Re1 Re 0.29598(2) 0.56829(2) 0.53339(2) 0.01889(8) Uani 1 1 d . . . . .
Re2 Re 0.08908(2) 0.25692(2) 0.57199(2) 0.01778(8) Uani 1 1 d . . . . .
N1 N 0.4081(4) 0.5133(4) 0.5588(3) 0.0296(13) Uani 1 1 d . . . . .
N2 N 0.3894(5) 0.7701(4) 0.5223(3) 0.0384(15) Uani 1 1 d . . . . .
N3 N 0.2446(5) 0.5422(4) 0.3708(3) 0.0455(17) Uani 1 1 d . . . . .
N4 N 0.2952(4) 0.6248(4) 0.6847(3) 0.0346(14) Uani 1 1 d . . . . .
N5 N 0.1603(4) 0.3913(3) 0.5438(2) 0.0214(11) Uani 1 1 d . . . . .
N6 N 0.0398(4) 0.1621(3) 0.5938(3) 0.0283(13) Uani 1 1 d . . . . .
N7 N -0.1331(4) 0.3579(3) 0.5035(2) 0.0217(11) Uani 1 1 d . . . . .
N8 N 0.0979(4) 0.1885(4) 0.4249(3) 0.0398(15) Uani 1 1 d . . . . .
N9 N 0.3324(4) 0.1986(4) 0.6321(3) 0.0397(15) Uani 1 1 d . . . . .
N10 N 0.1328(5) 0.3686(4) 0.7141(3) 0.0367(15) Uani 1 1 d . . . . .
N11 N -0.1067(5) 0.1078(4) 0.3324(3) 0.0422(16) Uani 1 1 d . . . . .
N12 N -0.1479(5) 0.0783(4) 0.4224(3) 0.0397(15) Uani 1 1 d . . . . .
N13 N 0.3409(4) 0.2949(4) 0.4094(3) 0.0287(13) Uani 1 1 d . . . . .
N14 N 0.3673(4) 0.3536(4) 0.3223(3) 0.0294(13) Uani 1 1 d . . . . .
N15 N 0.5043(5) 0.1548(4) 0.2118(4) 0.0507(19) Uani 1 1 d . . . . .
N16 N 0.4404(5) 0.0932(4) 0.2840(4) 0.0516(19) Uani 1 1 d . . . . .
N17 N -0.0187(4) 0.4151(4) 0.3266(3) 0.0273(13) Uani 1 1 d . . . . .
N18 N -0.0835(5) 0.3730(5) 0.2232(3) 0.0517(19) Uani 1 1 d . . . . .
C1 C 0.3535(5) 0.6988(5) 0.5246(3) 0.0278(15) Uani 1 1 d . . . . .
C2 C 0.2621(5) 0.5511(4) 0.4280(4) 0.0290(16) Uani 1 1 d . . . . .
C3 C 0.2936(5) 0.6065(4) 0.6305(3) 0.0246(15) Uani 1 1 d . . . . .
C4 C 0.2058(4) 0.4556(4) 0.5385(3) 0.0200(13) Uani 1 1 d . . . . .
C5 C -0.0540(5) 0.3240(4) 0.5277(3) 0.0204(13) Uani 1 1 d . . . . .
C6 C 0.0914(5) 0.2139(4) 0.4753(3) 0.0254(15) Uani 1 1 d . . . . .
C7 C 0.2466(5) 0.2193(4) 0.6101(3) 0.0253(15) Uani 1 1 d . . . . .
C8 C 0.1139(5) 0.3306(4) 0.6634(3) 0.0255(15) Uani 1 1 d . . . . .
C9 C -0.0574(7) 0.0997(6) 0.2798(4) 0.058(2) Uani 1 1 d . . . . .
H9A H -0.1094 0.0940 0.2364 0.069 Uiso 1 1 calc R U . . .
H9B H -0.0138 0.0469 0.2885 0.069 Uiso 1 1 calc R U . . .
H9C H -0.0167 0.1530 0.2803 0.069 Uiso 1 1 calc R U . . .
C10 C -0.1011(6) 0.0477(5) 0.3801(4) 0.0415(19) Uani 1 1 d . . . . .
H10 H -0.0687 -0.0086 0.3836 0.050 Uiso 1 1 calc R U . . .
C11 C -0.1592(6) 0.1820(5) 0.3448(4) 0.048(2) Uani 1 1 d . . . . .
H11 H -0.1739 0.2354 0.3196 0.058 Uiso 1 1 calc R U . . .
C12 C -0.1851(5) 0.1632(5) 0.3997(4) 0.044(2) Uani 1 1 d . . . . .
H12 H -0.2220 0.2011 0.4192 0.053 Uiso 1 1 calc R U . . .
C13 C -0.1542(6) 0.0299(6) 0.4822(4) 0.054(2) Uani 1 1 d . . . . .
H13A H -0.1216 0.0663 0.5221 0.065 Uiso 1 1 calc R U . . .
H13B H -0.1168 -0.0270 0.4868 0.065 Uiso 1 1 calc R U . . .
C14 C -0.2645(7) 0.0105(6) 0.4780(5) 0.067(3) Uani 1 1 d . . . . .
H14A H -0.2966 -0.0268 0.4391 0.081 Uiso 1 1 calc R U . . .
H14B H -0.3015 0.0667 0.4741 0.081 Uiso 1 1 calc R U . . .
H14C H -0.2652 -0.0209 0.5181 0.081 Uiso 1 1 calc R U . . .
C15 C 0.3516(6) 0.2748(6) 0.4800(4) 0.046(2) Uani 1 1 d . . . . .
H15A H 0.3948 0.2223 0.4946 0.056 Uiso 1 1 calc R U . . .
H15B H 0.2849 0.2628 0.4839 0.056 Uiso 1 1 calc R U . . .
H15C H 0.3822 0.3259 0.5078 0.056 Uiso 1 1 calc R U . . .
C16 C 0.3914(5) 0.3583(4) 0.3886(3) 0.0283(15) Uani 1 1 d . . . . .
H16 H 0.4369 0.3999 0.4163 0.034 Uiso 1 1 calc R U . . .
C17 C 0.2806(5) 0.2476(5) 0.3539(4) 0.0318(17) Uani 1 1 d . . . . .
H17 H 0.2364 0.1996 0.3541 0.038 Uiso 1 1 calc R U . . .
C18 C 0.2973(5) 0.2834(5) 0.2997(4) 0.0322(16) Uani 1 1 d . . . . .
H18 H 0.2675 0.2647 0.2551 0.039 Uiso 1 1 calc R U . . .
C19 C 0.4069(5) 0.4139(5) 0.2805(4) 0.0402(19) Uani 1 1 d . . . . .
H19A H 0.4349 0.3776 0.2518 0.048 Uiso 1 1 calc R U . . .
H19B H 0.4622 0.4510 0.3094 0.048 Uiso 1 1 calc R U . . .
C20 C 0.3230(7) 0.4749(5) 0.2370(4) 0.053(2) Uani 1 1 d . . . . .
H20A H 0.2668 0.4383 0.2100 0.063 Uiso 1 1 calc R U . . .
H20B H 0.3497 0.5108 0.2081 0.063 Uiso 1 1 calc R U . . .
H20C H 0.2992 0.5144 0.2654 0.063 Uiso 1 1 calc R U . . .
C21 C 0.5292(7) 0.1741(6) 0.1501(5) 0.069(3) Uani 1 1 d . . . . .
H21A H 0.4937 0.1317 0.1155 0.083 Uiso 1 1 calc R U . . .
H21B H 0.6021 0.1683 0.1592 0.083 Uiso 1 1 calc R U . . .
H21C H 0.5080 0.2349 0.1352 0.083 Uiso 1 1 calc R U . . .
C22 C 0.4363(6) 0.0949(5) 0.2201(5) 0.052(2) Uani 1 1 d . . . . .
H22 H 0.3925 0.0595 0.1859 0.063 Uiso 1 1 calc R U . . .
C23 C 0.5518(6) 0.1951(5) 0.2732(5) 0.054(2) Uani 1 1 d . . . . .
H23 H 0.6021 0.2402 0.2822 0.064 Uiso 1 1 calc R U . . .
C24 C 0.5123(6) 0.1575(5) 0.3175(5) 0.050(2) Uani 1 1 d . . . . .
H24 H 0.5302 0.1721 0.3631 0.060 Uiso 1 1 calc R U . . .
C25 C 0.3799(7) 0.0331(6) 0.3131(5) 0.064(3) Uani 1 1 d . . . . .
H25A H 0.3271 0.0686 0.3233 0.077 Uiso 1 1 calc R U . . .
H25B H 0.3457 -0.0127 0.2800 0.077 Uiso 1 1 calc R U . . .
C26 C 0.4442(9) -0.0123(10) 0.3751(7) 0.124(5) Uani 1 1 d . . . . .
H26A H 0.4957 -0.0485 0.3652 0.149 Uiso 1 1 calc R U . . .
H26B H 0.4018 -0.0508 0.3923 0.149 Uiso 1 1 calc R U . . .
H26C H 0.4770 0.0327 0.4084 0.149 Uiso 1 1 calc R U . . .
C27 C -0.0089(6) 0.4569(5) 0.3915(3) 0.0363(18) Uani 1 1 d . . . . .
H27A H 0.0413 0.5048 0.4003 0.044 Uiso 1 1 calc R U . . .
H27B H 0.0126 0.4119 0.4265 0.044 Uiso 1 1 calc R U . . .
H27C H -0.0742 0.4816 0.3904 0.044 Uiso 1 1 calc R U . . .
C28 C -0.1002(6) 0.4168(6) 0.2728(4) 0.054(2) Uani 1 1 d . . . . .
H28 H -0.1618 0.4454 0.2702 0.065 Uiso 1 1 calc R U . . .
C29 C 0.0539(7) 0.3696(7) 0.3103(4) 0.065(3) Uani 1 1 d . . . . .
H29 H 0.1208 0.3592 0.3385 0.078 Uiso 1 1 calc R U . . .
C30 C 0.0144(7) 0.3415(6) 0.2469(4) 0.062(3) Uani 1 1 d . . . . .
H30 H 0.0477 0.3067 0.2232 0.074 Uiso 1 1 calc R U . . .
C31 C -0.1608(8) 0.3628(9) 0.1547(5) 0.085(4) Uani 1 1 d . . . . .
H31A H -0.1967 0.4201 0.1413 0.102 Uiso 1 1 calc R U . . .
H31B H -0.1253 0.3488 0.1226 0.102 Uiso 1 1 calc R U . . .
C32 C -0.2325(12) 0.2947(9) 0.1520(6) 0.139(6) Uani 1 1 d . . . . .
H32A H -0.2790 0.2894 0.1066 0.166 Uiso 1 1 calc R U . . .
H32B H -0.2706 0.3099 0.1818 0.166 Uiso 1 1 calc R U . . .
H32C H -0.1974 0.2380 0.1658 0.166 Uiso 1 1 calc R U . . .

loop_
_atom_site_aniso_label
_atom_site_aniso_U_11
_atom_site_aniso_U_22
_atom_site_aniso_U_33
_atom_site_aniso_U_23
_atom_site_aniso_U_13
_atom_site_aniso_U_12
Re1 0.01535(13) 0.01671(14) 0.02194(14) 0.00077(10) 0.00235(10) -0.00012(10)
Re2 0.01793(13) 0.01599(13) 0.01923(14) 0.00264(10) 0.00576(10) 0.00160(10)
N1 0.025(3) 0.024(3) 0.037(3) 0.002(3) 0.006(3) 0.000(2)
N2 0.041(4) 0.026(3) 0.046(4) 0.002(3) 0.012(3) -0.006(3)
N3 0.054(4) 0.053(4) 0.030(4) -0.006(3) 0.015(3) 0.001(3)
N4 0.041(3) 0.033(3) 0.025(3) -0.001(3) 0.004(3) 0.002(3)
N5 0.021(3) 0.023(3) 0.019(3) 0.002(2) 0.005(2) 0.000(2)
N6 0.033(3) 0.018(3) 0.035(3) 0.004(2) 0.012(3) 0.002(2)
N7 0.021(3) 0.022(3) 0.019(3) -0.002(2) 0.004(2) -0.001(2)
N8 0.038(4) 0.052(4) 0.033(4) -0.012(3) 0.017(3) -0.013(3)
N9 0.025(3) 0.054(4) 0.038(4) 0.012(3) 0.008(3) 0.010(3)
N10 0.050(4) 0.033(3) 0.025(3) 0.000(3) 0.009(3) 0.008(3)
N11 0.040(4) 0.036(4) 0.043(4) -0.007(3) 0.003(3) 0.004(3)
N12 0.039(4) 0.036(4) 0.035(4) -0.004(3) 0.000(3) 0.003(3)
N13 0.025(3) 0.033(3) 0.030(3) -0.004(3) 0.012(3) 0.001(3)
N14 0.021(3) 0.034(3) 0.029(3) -0.003(3) 0.003(3) -0.001(3)
N15 0.040(4) 0.036(4) 0.058(5) -0.010(3) -0.009(3) 0.011(3)
N16 0.031(4) 0.041(4) 0.073(5) -0.028(4) 0.002(4) 0.003(3)
N17 0.029(3) 0.029(3) 0.024(3) 0.004(2) 0.008(3) 0.006(2)
N18 0.043(4) 0.089(6) 0.027(4) -0.017(4) 0.017(3) -0.016(4)
C1 0.024(3) 0.029(4) 0.027(4) 0.001(3) 0.005(3) 0.001(3)
C2 0.028(4) 0.021(3) 0.039(4) -0.002(3) 0.012(3) 0.004(3)
C3 0.021(3) 0.016(3) 0.030(4) 0.005(3) -0.001(3) 0.001(3)
C4 0.020(3) 0.020(3) 0.015(3) 0.002(3) -0.001(3) 0.004(3)
C5 0.022(3) 0.019(3) 0.021(3) 0.003(3) 0.007(3) -0.003(3)
C6 0.017(3) 0.024(3) 0.032(4) 0.000(3) 0.003(3) -0.005(3)
C7 0.033(4) 0.022(3) 0.024(4) 0.003(3) 0.013(3) 0.000(3)
C8 0.023(3) 0.024(3) 0.027(4) 0.010(3) 0.004(3) 0.007(3)
C9 0.063(6) 0.063(6) 0.054(6) -0.010(5) 0.028(5) 0.002(5)
C10 0.038(4) 0.027(4) 0.049(5) -0.011(4) -0.001(4) 0.004(3)
C11 0.048(5) 0.032(4) 0.057(6) -0.007(4) 0.006(4) 0.007(4)
C12 0.034(4) 0.027(4) 0.061(6) -0.018(4) 0.003(4) 0.006(3)
C13 0.051(5) 0.054(5) 0.048(5) -0.005(4) 0.003(4) -0.001(4)
C14 0.076(7) 0.054(6) 0.075(7) -0.009(5) 0.028(6) 0.003(5)
C15 0.040(4) 0.070(6) 0.033(5) 0.000(4) 0.018(4) -0.004(4)
C16 0.020(3) 0.028(4) 0.031(4) -0.002(3) 0.001(3) -0.001(3)
C17 0.024(3) 0.031(4) 0.041(4) -0.010(3) 0.011(3) -0.007(3)
C18 0.023(4) 0.039(4) 0.030(4) -0.013(3) 0.003(3) -0.005(3)
C19 0.032(4) 0.045(5) 0.042(5) 0.011(4) 0.011(4) -0.007(4)
C20 0.066(6) 0.047(5) 0.041(5) 0.002(4) 0.012(4) 0.002(4)
C21 0.065(6) 0.057(6) 0.067(7) -0.007(5) -0.004(5) 0.008(5)
C22 0.032(4) 0.040(5) 0.067(6) -0.028(4) -0.008(4) 0.002(4)
C23 0.037(5) 0.034(5) 0.071(6) -0.024(4) -0.009(4) -0.003(4)
C24 0.033(4) 0.043(5) 0.062(6) -0.026(4) 0.000(4) 0.005(4)
C25 0.041(5) 0.059(6) 0.089(8) -0.027(5) 0.015(5) -0.002(5)
C26 0.082(9) 0.169(15) 0.118(12) 0.028(11) 0.027(9) -0.021(9)
C27 0.045(4) 0.043(4) 0.019(4) -0.004(3) 0.008(3) 0.007(4)
C28 0.029(4) 0.106(8) 0.029(4) -0.009(5) 0.012(4) 0.004(5)
C29 0.053(5) 0.097(8) 0.039(5) -0.008(5) 0.007(4) 0.052(5)
C30 0.076(7) 0.067(6) 0.043(5) -0.013(4) 0.020(5) 0.034(5)
C31 0.066(7) 0.154(11) 0.039(6) -0.024(6) 0.023(5) -0.029(7)
C32 0.179(15) 0.130(12) 0.067(8) -0.027(8) -0.017(9) -0.076(11)

loop_
_atom_type_symbol
_atom_type_description
_atom_type_scat_dispersion_real
_atom_type_scat_dispersion_imag
_atom_type_scat_source
C C 0.0033 0.0016
;
International Tables for Crystallography
(Vol. C, Tables 4.2.6.8 and 6.1.1.4)
;
H H 0.0000 0.0000
;
International Tables for Crystallography
(Vol. C, Table 6.1.1.4)
;
N N 0.0061 0.0033
;
International Tables for Crystallography
(Vol. C, Tables 4.2.6.8 and 6.1.1.4)
;
Re Re -1.0185 7.2310
;
International Tables for Crystallography
(Vol. C, Tables 4.2.6.8 and 6.1.1.4)
;

loop_
_geom_angle_atom_site_label_1
_geom_angle_atom_site_label_2
_geom_angle_atom_site_label_3
_geom_angle
_geom_angle_site_symmetry_1
_geom_angle_site_symmetry_3
_geom_angle_publ_flag
N1 Re1 C4 95.7(2) . . ?
N1 Re1 C1 97.8(2) . . ?
C4 Re1 C1 166.2(2) . . ?
N1 Re1 C2 98.2(3) . . ?
C4 Re1 C2 91.4(2) . . ?
C1 Re1 C2 88.9(2) . . ?
N1 Re1 C3 97.0(2) . . ?
C4 Re1 C3 88.2(2) . . ?
C1 Re1 C3 88.0(2) . . ?
C2 Re1 C3 164.7(2) . . ?
N1 Re1 N7 178.1(2) . 3_566 ?
C4 Re1 N7 82.45(19) . 3_566 ?
C1 Re1 N7 84.0(2) . 3_566 ?
C2 Re1 N7 81.4(2) . 3_566 ?
C3 Re1 N7 83.4(2) . 3_566 ?
N6 Re2 C7 97.6(2) . . ?
N6 Re2 C5 96.2(2) . . ?
C7 Re2 C5 166.1(2) . . ?
N6 Re2 C8 98.1(3) . . ?
C7 Re2 C8 87.0(2) . . ?
C5 Re2 C8 90.7(2) . . ?
N6 Re2 C6 98.2(3) . . ?
C7 Re2 C6 87.3(2) . . ?
C5 Re2 C6 91.1(2) . . ?
C8 Re2 C6 163.3(2) . . ?
N6 Re2 N5 178.8(2) . . ?
C7 Re2 N5 81.8(2) . . ?
C5 Re2 N5 84.30(19) . . ?
C8 Re2 N5 80.8(2) . . ?
C6 Re2 N5 82.9(2) . . ?
C4 N5 Re2 170.5(5) . . ?
C5 N7 Re1 173.3(5) . 3_566 ?
C10 N11 C11 107.2(7) . . ?
C10 N11 C9 125.7(7) . . ?
C11 N11 C9 126.9(7) . . ?
C10 N12 C12 106.4(7) . . ?
C10 N12 C13 125.4(7) . . ?
C12 N12 C13 128.1(7) . . ?
C16 N13 C17 108.4(6) . . ?
C16 N13 C15 125.7(6) . . ?
C17 N13 C15 125.8(6) . . ?
C16 N14 C18 107.9(6) . . ?
C16 N14 C19 125.5(6) . . ?
C18 N14 C19 126.7(6) . . ?
C22 N15 C23 107.7(8) . . ?
C22 N15 C21 127.9(7) . . ?
C23 N15 C21 124.4(8) . . ?
C22 N16 C24 106.8(8) . . ?
C22 N16 C25 125.8(7) . . ?
C24 N16 C25 127.3(8) . . ?
C28 N17 C29 106.8(6) . . ?
C28 N17 C27 126.3(6) . . ?
C29 N17 C27 126.9(6) . . ?
C28 N18 C30 106.6(7) . . ?
C28 N18 C31 124.2(8) . . ?
C30 N18 C31 129.2(7) . . ?
N2 C1 Re1 176.8(6) . . ?
N3 C2 Re1 179.3(7) . . ?
N4 C3 Re1 177.4(6) . . ?
N5 C4 Re1 176.5(5) . . ?
N7 C5 Re2 177.9(5) . . ?
N8 C6 Re2 176.1(6) . . ?
N9 C7 Re2 178.6(6) . . ?
N10 C8 Re2 176.1(6) . . ?
N11 C9 H9A 109.5 . . ?
N11 C9 H9B 109.5 . . ?
H9A C9 H9B 109.5 . . ?
N11 C9 H9C 109.5 . . ?
H9A C9 H9C 109.5 . . ?
H9B C9 H9C 109.5 . . ?
N11 C10 N12 110.8(7) . . ?
N11 C10 H10 124.6 . . ?
N12 C10 H10 124.6 . . ?
C12 C11 N11 107.4(7) . . ?
C12 C11 H11 126.3 . . ?
N11 C11 H11 126.3 . . ?
C11 C12 N12 108.2(7) . . ?
C11 C12 H12 125.9 . . ?
N12 C12 H12 125.9 . . ?
N12 C13 C14 112.1(7) . . ?
N12 C13 H13A 109.2 . . ?
C14 C13 H13A 109.2 . . ?
N12 C13 H13B 109.2 . . ?
C14 C13 H13B 109.2 . . ?
H13A C13 H13B 107.9 . . ?
C13 C14 H14A 109.5 . . ?
C13 C14 H14B 109.5 . . ?
H14A C14 H14B 109.5 . . ?
C13 C14 H14C 109.5 . . ?
H14A C14 H14C 109.5 . . ?
H14B C14 H14C 109.5 . . ?
N13 C15 H15A 109.5 . . ?
N13 C15 H15B 109.5 . . ?
H15A C15 H15B 109.5 . . ?
N13 C15 H15C 109.5 . . ?
H15A C15 H15C 109.5 . . ?
H15B C15 H15C 109.5 . . ?
N13 C16 N14 109.4(6) . . ?
N13 C16 H16 125.3 . . ?
N14 C16 H16 125.3 . . ?
C18 C17 N13 107.2(6) . . ?
C18 C17 H17 126.4 . . ?
N13 C17 H17 126.4 . . ?
C17 C18 N14 107.2(6) . . ?
C17 C18 H18 126.4 . . ?
N14 C18 H18 126.4 . . ?
N14 C19 C20 111.1(6) . . ?
N14 C19 H19A 109.4 . . ?
C20 C19 H19A 109.4 . . ?
N14 C19 H19B 109.4 . . ?
C20 C19 H19B 109.4 . . ?
H19A C19 H19B 108.0 . . ?
C19 C20 H20A 109.5 . . ?
C19 C20 H20B 109.5 . . ?
H20A C20 H20B 109.5 . . ?
C19 C20 H20C 109.5 . . ?
H20A C20 H20C 109.5 . . ?
H20B C20 H20C 109.5 . . ?
N15 C21 H21A 109.5 . . ?
N15 C21 H21B 109.5 . . ?
H21A C21 H21B 109.5 . . ?
N15 C21 H21C 109.5 . . ?
H21A C21 H21C 109.5 . . ?
H21B C21 H21C 109.5 . . ?
N16 C22 N15 110.0(7) . . ?
N16 C22 H22 125.0 . . ?
N15 C22 H22 125.0 . . ?
C24 C23 N15 107.1(8) . . ?
C24 C23 H23 126.4 . . ?
N15 C23 H23 126.4 . . ?
C23 C24 N16 108.4(8) . . ?
C23 C24 H24 125.8 . . ?
N16 C24 H24 125.8 . . ?
C26 C25 N16 112.3(8) . . ?
C26 C25 H25A 109.1 . . ?
N16 C25 H25A 109.1 . . ?
C26 C25 H25B 109.1 . . ?
N16 C25 H25B 109.1 . . ?
H25A C25 H25B 107.9 . . ?
C25 C26 H26A 109.5 . . ?
C25 C26 H26B 109.5 . . ?
H26A C26 H26B 109.5 . . ?
C25 C26 H26C 109.5 . . ?
H26A C26 H26C 109.5 . . ?
H26B C26 H26C 109.5 . . ?
N17 C27 H27A 109.5 . . ?
N17 C27 H27B 109.5 . . ?
H27A C27 H27B 109.5 . . ?
N17 C27 H27C 109.5 . . ?
H27A C27 H27C 109.5 . . ?
H27B C27 H27C 109.5 . . ?
N18 C28 N17 110.9(7) . . ?
N18 C28 H28 124.6 . . ?
N17 C28 H28 124.6 . . ?
C30 C29 N17 108.4(7) . . ?
C30 C29 H29 125.8 . . ?
N17 C29 H29 125.8 . . ?
C29 C30 N18 107.3(7) . . ?
C29 C30 H30 126.4 . . ?
N18 C30 H30 126.4 . . ?
C32 C31 N18 112.7(9) . . ?
C32 C31 H31A 109.1 . . ?
N18 C31 H31A 109.1 . . ?
C32 C31 H31B 109.1 . . ?
N18 C31 H31B 109.1 . . ?
H31A C31 H31B 107.8 . . ?
C31 C32 H32A 109.5 . . ?
C31 C32 H32B 109.5 . . ?
H32A C32 H32B 109.5 . . ?
C31 C32 H32C 109.5 . . ?
H32A C32 H32C 109.5 . . ?
H32B C32 H32C 109.5 . . ?

loop_
_geom_bond_atom_site_label_1
_geom_bond_atom_site_label_2
_geom_bond_distance
_geom_bond_site_symmetry_2
_geom_bond_publ_flag
Re1 N1 1.664(5) . ?
Re1 C4 2.090(6) . ?
Re1 C1 2.104(7) . ?
Re1 C2 2.115(7) . ?
Re1 C3 2.118(7) . ?
Re1 N7 2.377(5) 3_566 ?
Re2 N6 1.675(5) . ?
Re2 C7 2.120(7) . ?
Re2 C5 2.122(6) . ?
Re2 C8 2.126(7) . ?
Re2 C6 2.129(7) . ?
Re2 N5 2.361(5) . ?
N2 C1 1.166(8) . ?
N3 C2 1.149(8) . ?
N4 C3 1.158(8) . ?
N5 C4 1.158(8) . ?
N7 C5 1.151(7) . ?
N7 Re1 2.377(5) 3_566 ?
N8 C6 1.148(8) . ?
N9 C7 1.156(8) . ?
N10 C8 1.152(8) . ?
N11 C10 1.316(10) . ?
N11 C11 1.377(9) . ?
N11 C9 1.470(9) . ?
N12 C10 1.329(9) . ?
N12 C12 1.374(9) . ?
N12 C13 1.464(10) . ?
N13 C16 1.316(8) . ?
N13 C17 1.376(8) . ?
N13 C15 1.466(9) . ?
N14 C16 1.321(8) . ?
N14 C18 1.384(8) . ?
N14 C19 1.467(8) . ?
N15 C22 1.335(10) . ?
N15 C23 1.372(10) . ?
N15 C21 1.465(11) . ?
N16 C22 1.320(10) . ?
N16 C24 1.382(9) . ?
N16 C25 1.473(11) . ?
N17 C28 1.305(9) . ?
N17 C29 1.333(8) . ?
N17 C27 1.455(8) . ?
N18 C28 1.302(9) . ?
N18 C30 1.354(10) . ?
N18 C31 1.489(10) . ?
C9 H9A 0.9600 . ?
C9 H9B 0.9600 . ?
C9 H9C 0.9600 . ?
C10 H10 0.9300 . ?
C11 C12 1.338(11) . ?
C11 H11 0.9300 . ?
C12 H12 0.9300 . ?
C13 C14 1.513(11) . ?
C13 H13A 0.9700 . ?
C13 H13B 0.9700 . ?
C14 H14A 0.9600 . ?
C14 H14B 0.9600 . ?
C14 H14C 0.9600 . ?
C15 H15A 0.9600 . ?
C15 H15B 0.9600 . ?
C15 H15C 0.9600 . ?
C16 H16 0.9300 . ?
C17 C18 1.336(9) . ?
C17 H17 0.9300 . ?
C18 H18 0.9300 . ?
C19 C20 1.508(10) . ?
C19 H19A 0.9700 . ?
C19 H19B 0.9700 . ?
C20 H20A 0.9600 . ?
C20 H20B 0.9600 . ?
C20 H20C 0.9600 . ?
C21 H21A 0.9600 . ?
C21 H21B 0.9600 . ?
C21 H21C 0.9600 . ?
C22 H22 0.9300 . ?
C23 C24 1.335(11) . ?
C23 H23 0.9300 . ?
C24 H24 0.9300 . ?
C25 C26 1.471(14) . ?
C25 H25A 0.9700 . ?
C25 H25B 0.9700 . ?
C26 H26A 0.9600 . ?
C26 H26B 0.9600 . ?
C26 H26C 0.9600 . ?
C27 H27A 0.9600 . ?
C27 H27B 0.9600 . ?
C27 H27C 0.9600 . ?
C28 H28 0.9300 . ?
C29 C30 1.324(11) . ?
C29 H29 0.9300 . ?
C30 H30 0.9300 . ?
C31 C32 1.391(14) . ?
C31 H31A 0.9700 . ?
C31 H31B 0.9700 . ?
C32 H32A 0.9600 . ?
C32 H32B 0.9600 . ?
C32 H32C 0.9600 . ?

loop_
_geom_torsion_atom_site_label_1
_geom_torsion_atom_site_label_2
_geom_torsion_atom_site_label_3
_geom_torsion_atom_site_label_4
_geom_torsion
_geom_torsion_site_symmetry_1
_geom_torsion_site_symmetry_2
_geom_torsion_site_symmetry_3
_geom_torsion_site_symmetry_4
_geom_torsion_publ_flag
C11 N11 C10 N12 0.6(8) . . . . ?
C9 N11 C10 N12 175.5(7) . . . . ?
C12 N12 C10 N11 -0.1(8) . . . . ?
C13 N12 C10 N11 -178.4(7) . . . . ?
C10 N11 C11 C12 -0.9(8) . . . . ?
C9 N11 C11 C12 -175.7(7) . . . . ?
N11 C11 C12 N12 0.9(8) . . . . ?
C10 N12 C12 C11 -0.5(8) . . . . ?
C13 N12 C12 C11 177.8(7) . . . . ?
C10 N12 C13 C14 -119.2(8) . . . . ?
C12 N12 C13 C14 62.8(10) . . . . ?
C17 N13 C16 N14 -0.6(7) . . . . ?
C15 N13 C16 N14 176.1(6) . . . . ?
C18 N14 C16 N13 0.2(7) . . . . ?
C19 N14 C16 N13 179.1(6) . . . . ?
C16 N13 C17 C18 0.8(7) . . . . ?
C15 N13 C17 C18 -176.0(6) . . . . ?
N13 C17 C18 N14 -0.7(7) . . . . ?
C16 N14 C18 C17 0.3(7) . . . . ?
C19 N14 C18 C17 -178.6(6) . . . . ?
C16 N14 C19 C20 -111.2(7) . . . . ?
C18 N14 C19 C20 67.4(9) . . . . ?
C24 N16 C22 N15 2.0(8) . . . . ?
C25 N16 C22 N15 -177.4(7) . . . . ?
C23 N15 C22 N16 -1.9(9) . . . . ?
C21 N15 C22 N16 176.2(7) . . . . ?
C22 N15 C23 C24 0.9(9) . . . . ?
C21 N15 C23 C24 -177.2(7) . . . . ?
N15 C23 C24 N16 0.3(9) . . . . ?
C22 N16 C24 C23 -1.4(9) . . . . ?
C25 N16 C24 C23 178.0(7) . . . . ?
C22 N16 C25 C26 131.3(10) . . . . ?
C24 N16 C25 C26 -47.9(12) . . . . ?
C30 N18 C28 N17 0.1(10) . . . . ?
C31 N18 C28 N17 -179.6(8) . . . . ?
C29 N17 C28 N18 1.1(10) . . . . ?
C27 N17 C28 N18 179.9(7) . . . . ?
C28 N17 C29 C30 -1.9(11) . . . . ?
C27 N17 C29 C30 179.3(8) . . . . ?
N17 C29 C30 N18 1.9(12) . . . . ?
C28 N18 C30 C29 -1.2(11) . . . . ?
C31 N18 C30 C29 178.4(10) . . . . ?
C28 N18 C31 C32 -79.9(14) . . . . ?
C30 N18 C31 C32 100.5(13) . . . . ?
